data_7214131
loop_
_publ_author_name
'Br\"uck, S'
'Krause, C.'
'Turrisi, R.'
'Beverina, L.'
'Wilken, S.'
'Saak, W.'
'L\"utzen, A'
'Borchert, H.'
'Schiek, M.'
'Parisi, J.'

_publ_section_title
;
 Structure-property relationship of anilino-squaraines in organic solar
 cells.
;
_journal_issue 3
_journal_name_full 'Physical chemistry chemical physics : PCCP'
_journal_page_first 1067
_journal_page_last 1077
_journal_paper_doi 10.1039/c3cp54163k
_journal_volume 16
_journal_year 2014
_chemical_formula_sum 'C40 H60 N2 O6'
_chemical_formula_weight 664.90
_chemical_name_systematic
; 
1,3-bis[4-(N,N-di-n-hexylamino)-2,6-dihydroxyphenyl]-squaraine  
;
_space_group_IT_number 2
_symmetry_cell_setting triclinic
_symmetry_space_group_name_Hall '-P 1'
_symmetry_space_group_name_H-M 'P -1'
_atom_sites_solution_hydrogens geom
_atom_sites_solution_primary direct
_atom_sites_solution_secondary difmap
_audit_creation_method SHELXL-97
_cell_angle_alpha 96.374(10)
_cell_angle_beta 94.825(11)
_cell_angle_gamma 97.872(11)
_cell_formula_units_Z 1
_cell_length_a 5.097(2)
_cell_length_b 10.746(5)
_cell_length_c 16.604(7)
_cell_measurement_reflns_used 2333
_cell_measurement_temperature 120(2)
_cell_measurement_theta_max 23.98
_cell_measurement_theta_min 2.48
_cell_volume 890.7(7)
_computing_cell_refinement 'Bruker SAINT'
_computing_data_collection 'Bruker APEX2'
_computing_data_reduction 'Bruker SAINT'
_computing_molecular_graphics 'Diamond Crystal Impact, 2010)'
_computing_publication_material 'SHELX-97 (Sheldrick, 2008)'
_computing_structure_refinement 'SHELXL-97 (Sheldrick, 2008)'
_computing_structure_solution 'SHELXS-97 (Sheldrick, 2008)'
_diffrn_ambient_temperature 120(2)
_diffrn_measured_fraction_theta_full 0.999
_diffrn_measured_fraction_theta_max 0.999
_diffrn_measurement_device_type 'Bruker APEX-II CCD'
_diffrn_measurement_method '\f and \w scans'
_diffrn_radiation_monochromator graphite
_diffrn_radiation_source 'fine-focus sealed tube'
_diffrn_radiation_type MoK\a
_diffrn_radiation_wavelength 0.71073
_diffrn_reflns_av_R_equivalents 0.0986
_diffrn_reflns_av_sigmaI/netI 0.0824
_diffrn_reflns_limit_h_max 6
_diffrn_reflns_limit_h_min -6
_diffrn_reflns_limit_k_max 13
_diffrn_reflns_limit_k_min -13
_diffrn_reflns_limit_l_max 21
_diffrn_reflns_limit_l_min -21
_diffrn_reflns_number 24735
_diffrn_reflns_theta_full 27.10
_diffrn_reflns_theta_max 27.10
_diffrn_reflns_theta_min 1.93
_exptl_absorpt_coefficient_mu 0.082
_exptl_absorpt_correction_T_max 0.9944
_exptl_absorpt_correction_T_min 0.9772
_exptl_absorpt_correction_type numerical
_exptl_absorpt_process_details 'Bruker SAINT'
_exptl_crystal_colour green
_exptl_crystal_density_diffrn 1.240
_exptl_crystal_density_method 'not measured'
_exptl_crystal_description needle
_exptl_crystal_F_000 362
_exptl_crystal_size_max 0.28
_exptl_crystal_size_mid 0.07
_exptl_crystal_size_min 0.07
_refine_diff_density_max 0.288
_refine_diff_density_min -0.275
_refine_diff_density_rms 0.056
_refine_ls_extinction_method none
_refine_ls_goodness_of_fit_ref 1.007
_refine_ls_hydrogen_treatment mixed
_refine_ls_matrix_type full
_refine_ls_number_parameters 227
_refine_ls_number_reflns 3942
_refine_ls_number_restraints 0
_refine_ls_restrained_S_all 1.007
_refine_ls_R_factor_all 0.1200
_refine_ls_R_factor_gt 0.0583
_refine_ls_shift/su_max 0.001
_refine_ls_shift/su_mean 0.000
_refine_ls_structure_factor_coef Fsqd
_refine_ls_weighting_details 'calc w=1/[\s^2^(Fo^2^)+(0.0573P)^2^+0.2295P] where P=(Fo^2^+2Fc^2^)/3'
_refine_ls_weighting_scheme calc
_refine_ls_wR_factor_gt 0.1162
_refine_ls_wR_factor_ref 0.1387
_reflns_number_gt 2327
_reflns_number_total 3942
_reflns_threshold_expression >2sigma(I)
_cod_data_source_file c3cp54163k_2.txt
_cod_data_source_block sq2xy_0m
_cod_depositor_comments
;
The following automatic conversions were performed:

'_symmetry_cell_setting' value 'Triclinic' changed to 'triclinic'
according to
/usr/data/users/saulius/automatic-downloads/current/RSC/lib/dictionaries/cif_core.dic
dictionary named 'cif_core.dic' version 2.4.2 from 2011-04-26.

Automatic conversion script
Id: cif_fix_values 2281 2013-09-26 08:29:07Z andrius 
;
_cod_original_cell_volume 890.6(7)
_cod_original_sg_symbol_H-M P-1
_cod_database_code 7214131

loop_
_symmetry_equiv_pos_as_xyz
'x, y, z'
'-x, -y, -z'

loop_
_atom_site_label
_atom_site_type_symbol
_atom_site_fract_x
_atom_site_fract_y
_atom_site_fract_z
_atom_site_U_iso_or_equiv
_atom_site_adp_type
_atom_site_occupancy
_atom_site_symmetry_multiplicity
_atom_site_calc_flag
_atom_site_refinement_flags
O1 O 1.1280(3) 0.85108(14) 1.07444(9) 0.0226(4) Uani 1 1 d .
O2 O 0.4457(3) 0.99800(15) 0.85120(10) 0.0249(4) Uani 1 1 d .
H2 H 0.584(6) 1.055(2) 0.8753(15) 0.036(8) Uiso 1 1 d .
O3 O 0.7115(3) 0.68017(15) 1.01645(10) 0.0244(4) Uani 1 1 d .
H3 H 0.860(7) 0.740(3) 1.0377(18) 0.058(10) Uiso 1 1 d .
N1 N -0.0644(4) 0.59350(16) 0.83033(11) 0.0191(4) Uani 1 1 d .
C1 C 1.0568(5) 0.9340(2) 1.03316(13) 0.0189(5) Uani 1 1 d .
C2 C 0.8322(4) 0.93613(19) 0.97365(13) 0.0171(5) Uani 1 1 d .
C3 C 0.6079(4) 0.85032(19) 0.93858(13) 0.0170(5) Uani 1 1 d .
C4 C 0.4201(5) 0.88236(19) 0.87768(13) 0.0182(5) Uani 1 1 d .
C5 C 0.2053(5) 0.7984(2) 0.84271(13) 0.0189(5) Uani 1 1 d .
H5 H 0.0885 0.8232 0.8018 0.023 Uiso 1 1 calc R
C6 C 0.1511(4) 0.6747(2) 0.86584(13) 0.0180(5) Uani 1 1 d .
C7 C 0.3324(5) 0.6410(2) 0.92632(13) 0.0191(5) Uani 1 1 d .
H7 H 0.3017 0.5592 0.9434 0.023 Uiso 1 1 calc R
C8 C 0.5501(5) 0.7241(2) 0.96045(13) 0.0182(5) Uani 1 1 d .
C9 C -0.2489(5) 0.6305(2) 0.76749(13) 0.0208(5) Uani 1 1 d .
H9A H -0.2781 0.7185 0.7843 0.025 Uiso 1 1 calc R
H9B H -0.4224 0.5754 0.7651 0.025 Uiso 1 1 calc R
C10 C -0.1578(5) 0.6233(2) 0.68229(14) 0.0227(5) Uani 1 1 d .
H10A H 0.0075 0.6837 0.6826 0.027 Uiso 1 1 calc R
H10B H -0.1181 0.5370 0.6657 0.027 Uiso 1 1 calc R
C11 C -0.3717(5) 0.6545(2) 0.62132(14) 0.0246(6) Uani 1 1 d .
H11A H -0.5319 0.5901 0.6189 0.030 Uiso 1 1 calc R
H11B H -0.4215 0.7375 0.6412 0.030 Uiso 1 1 calc R
C12 C -0.2894(5) 0.6593(2) 0.53564(14) 0.0278(6) Uani 1 1 d .
H12A H -0.2442 0.5757 0.5151 0.033 Uiso 1 1 calc R
H12B H -0.1269 0.7223 0.5381 0.033 Uiso 1 1 calc R
C13 C -0.5032(6) 0.6939(2) 0.47534(15) 0.0321(6) Uani 1 1 d .
H13A H -0.4578 0.6719 0.4192 0.039 Uiso 1 1 calc R
H13B H -0.6760 0.6427 0.4811 0.039 Uiso 1 1 calc R
C14 C -0.5327(6) 0.8333(2) 0.48782(17) 0.0403(7) Uani 1 1 d .
H14A H -0.5853 0.8549 0.5425 0.060 Uiso 1 1 calc R
H14B H -0.6692 0.8503 0.4470 0.060 Uiso 1 1 calc R
H14C H -0.3624 0.8846 0.4821 0.060 Uiso 1 1 calc R
C15 C -0.1545(5) 0.4698(2) 0.85739(14) 0.0214(5) Uani 1 1 d .
H15A H -0.3357 0.4699 0.8747 0.026 Uiso 1 1 calc R
H15B H -0.0350 0.4586 0.9054 0.026 Uiso 1 1 calc R
C16 C -0.1593(5) 0.3580(2) 0.79190(14) 0.0217(5) Uani 1 1 d .
H16A H -0.2650 0.3731 0.7421 0.026 Uiso 1 1 calc R
H16B H -0.2496 0.2807 0.8109 0.026 Uiso 1 1 calc R
C17 C 0.1174(5) 0.3356(2) 0.77061(14) 0.0237(5) Uani 1 1 d .
H17A H 0.2103 0.4144 0.7541 0.028 Uiso 1 1 calc R
H17B H 0.2202 0.3171 0.8201 0.028 Uiso 1 1 calc R
C18 C 0.1169(5) 0.2276(2) 0.70266(15) 0.0262(6) Uani 1 1 d .
H18A H 0.0304 0.2501 0.6517 0.031 Uiso 1 1 calc R
H18B H 0.3035 0.2189 0.6937 0.031 Uiso 1 1 calc R
C19 C -0.0249(5) 0.1000(2) 0.71927(15) 0.0275(6) Uani 1 1 d .
H19A H -0.2195 0.1012 0.7144 0.033 Uiso 1 1 calc R
H19B H 0.0305 0.0860 0.7757 0.033 Uiso 1 1 calc R
C20 C 0.0373(6) -0.0089(2) 0.66018(16) 0.0373(7) Uani 1 1 d .
H20A H -0.0113 0.0063 0.6041 0.056 Uiso 1 1 calc R
H20B H -0.0649 -0.0885 0.6708 0.056 Uiso 1 1 calc R
H20C H 0.2280 -0.0143 0.6677 0.056 Uiso 1 1 calc R

loop_
_atom_site_aniso_label
_atom_site_aniso_U_11
_atom_site_aniso_U_22
_atom_site_aniso_U_33
_atom_site_aniso_U_23
_atom_site_aniso_U_13
_atom_site_aniso_U_12
O1 0.0226(9) 0.0146(8) 0.0307(9) 0.0064(7) -0.0021(7) 0.0033(7)
O2 0.0214(10) 0.0133(8) 0.0385(10) 0.0074(7) -0.0063(8) -0.0004(7)
O3 0.0213(10) 0.0164(8) 0.0337(10) 0.0071(7) -0.0073(8) -0.0008(7)
N1 0.0160(10) 0.0140(9) 0.0273(11) 0.0031(8) -0.0006(8) 0.0030(8)
C1 0.0181(12) 0.0178(11) 0.0224(12) 0.0039(9) 0.0056(10) 0.0048(9)
C2 0.0147(12) 0.0150(11) 0.0228(12) 0.0020(9) 0.0030(10) 0.0058(9)
C3 0.0158(12) 0.0126(11) 0.0227(12) 0.0012(9) 0.0025(10) 0.0027(9)
C4 0.0183(13) 0.0117(10) 0.0259(13) 0.0032(9) 0.0048(10) 0.0041(9)
C5 0.0173(12) 0.0168(11) 0.0236(12) 0.0029(9) 0.0005(10) 0.0062(9)
C6 0.0149(12) 0.0158(11) 0.0235(12) 0.0009(9) 0.0030(10) 0.0036(9)
C7 0.0191(13) 0.0119(11) 0.0265(13) 0.0039(9) 0.0030(10) 0.0022(9)
C8 0.0169(12) 0.0171(11) 0.0222(12) 0.0038(9) 0.0036(10) 0.0064(9)
C9 0.0161(12) 0.0171(11) 0.0285(13) 0.0021(9) -0.0018(10) 0.0029(9)
C10 0.0197(13) 0.0164(11) 0.0317(13) 0.0025(10) 0.0002(10) 0.0033(10)
C11 0.0238(14) 0.0204(12) 0.0300(14) 0.0050(10) -0.0006(11) 0.0048(10)
C12 0.0290(15) 0.0204(12) 0.0338(14) 0.0035(10) 0.0018(11) 0.0039(11)
C13 0.0404(17) 0.0250(13) 0.0293(14) 0.0062(11) -0.0034(12) 0.0009(12)
C14 0.0461(19) 0.0283(14) 0.0449(17) 0.0093(12) -0.0113(14) 0.0062(13)
C15 0.0173(13) 0.0165(11) 0.0298(13) 0.0050(10) 0.0008(10) 0.0000(9)
C16 0.0198(13) 0.0150(11) 0.0297(13) 0.0038(10) 0.0000(10) 0.0012(10)
C17 0.0175(13) 0.0180(12) 0.0345(14) 0.0021(10) 0.0013(11) 0.0003(10)
C18 0.0218(14) 0.0244(13) 0.0320(14) 0.0018(10) 0.0017(11) 0.0043(11)
C19 0.0296(15) 0.0187(12) 0.0341(14) 0.0026(10) 0.0007(12) 0.0056(11)
C20 0.0432(18) 0.0231(13) 0.0448(17) -0.0003(12) -0.0002(14) 0.0084(12)

loop_
_atom_type_symbol
_atom_type_description
_atom_type_scat_dispersion_real
_atom_type_scat_dispersion_imag
_atom_type_scat_source
C C 0.0033 0.0016 'International Tables Vol C Tables 4.2.6.8 and 6.1.1.4'
H H 0.0000 0.0000 'International Tables Vol C Tables 4.2.6.8 and 6.1.1.4'
N N 0.0061 0.0033 'International Tables Vol C Tables 4.2.6.8 and 6.1.1.4'
O O 0.0106 0.0060 'International Tables Vol C Tables 4.2.6.8 and 6.1.1.4'

loop_
_geom_angle_atom_site_label_1
_geom_angle_atom_site_label_2
_geom_angle_atom_site_label_3
_geom_angle
_geom_angle_site_symmetry_1
_geom_angle_site_symmetry_3
C4 O2 H2 116.0(17) . .
C8 O3 H3 112.7(19) . .
C6 N1 C9 121.21(18) . .
C6 N1 C15 124.11(18) . .
C9 N1 C15 114.22(18) . .
O1 C1 C2 133.6(2) . .
O1 C1 C2 133.8(2) . 2_777
C2 C1 C2 92.66(17) . 2_777
O1 C1 C1 179.8(2) . 2_777
C2 C1 C1 46.33(13) . 2_777
C2 C1 C1 46.33(12) 2_777 2_777
C3 C2 C1 136.1(2) . .
C3 C2 C1 136.6(2) . 2_777
C1 C2 C1 87.34(17) . 2_777
C2 C3 C4 122.11(19) . .
C2 C3 C8 122.77(19) . .
C4 C3 C8 115.12(19) . .
O2 C4 C5 115.76(19) . .
O2 C4 C3 122.15(19) . .
C5 C4 C3 122.10(19) . .
C4 C5 C6 121.7(2) . .
C4 C5 H5 119.1 . .
C6 C5 H5 119.1 . .
N1 C6 C7 122.25(19) . .
N1 C6 C5 120.48(19) . .
C7 C6 C5 117.3(2) . .
C8 C7 C6 121.1(2) . .
C8 C7 H7 119.4 . .
C6 C7 H7 119.4 . .
O3 C8 C7 115.69(19) . .
O3 C8 C3 121.68(19) . .
C7 C8 C3 122.6(2) . .
N1 C9 C10 115.3(2) . .
N1 C9 H9A 108.5 . .
C10 C9 H9A 108.5 . .
N1 C9 H9B 108.5 . .
C10 C9 H9B 108.5 . .
H9A C9 H9B 107.5 . .
C11 C10 C9 110.7(2) . .
C11 C10 H10A 109.5 . .
C9 C10 H10A 109.5 . .
C11 C10 H10B 109.5 . .
C9 C10 H10B 109.5 . .
H10A C10 H10B 108.1 . .
C12 C11 C10 114.3(2) . .
C12 C11 H11A 108.7 . .
C10 C11 H11A 108.7 . .
C12 C11 H11B 108.7 . .
C10 C11 H11B 108.7 . .
H11A C11 H11B 107.6 . .
C11 C12 C13 113.9(2) . .
C11 C12 H12A 108.8 . .
C13 C12 H12A 108.8 . .
C11 C12 H12B 108.8 . .
C13 C12 H12B 108.8 . .
H12A C12 H12B 107.7 . .
C14 C13 C12 113.0(2) . .
C14 C13 H13A 109.0 . .
C12 C13 H13A 109.0 . .
C14 C13 H13B 109.0 . .
C12 C13 H13B 109.0 . .
H13A C13 H13B 107.8 . .
C13 C14 H14A 109.5 . .
C13 C14 H14B 109.5 . .
H14A C14 H14B 109.5 . .
C13 C14 H14C 109.5 . .
H14A C14 H14C 109.5 . .
H14B C14 H14C 109.5 . .
N1 C15 C16 113.50(19) . .
N1 C15 H15A 108.9 . .
C16 C15 H15A 108.9 . .
N1 C15 H15B 108.9 . .
C16 C15 H15B 108.9 . .
H15A C15 H15B 107.7 . .
C15 C16 C17 113.38(19) . .
C15 C16 H16A 108.9 . .
C17 C16 H16A 108.9 . .
C15 C16 H16B 108.9 . .
C17 C16 H16B 108.9 . .
H16A C16 H16B 107.7 . .
C18 C17 C16 114.27(19) . .
C18 C17 H17A 108.7 . .
C16 C17 H17A 108.7 . .
C18 C17 H17B 108.7 . .
C16 C17 H17B 108.7 . .
H17A C17 H17B 107.6 . .
C19 C18 C17 114.4(2) . .
C19 C18 H18A 108.7 . .
C17 C18 H18A 108.7 . .
C19 C18 H18B 108.7 . .
C17 C18 H18B 108.7 . .
H18A C18 H18B 107.6 . .
C18 C19 C20 111.9(2) . .
C18 C19 H19A 109.2 . .
C20 C19 H19A 109.2 . .
C18 C19 H19B 109.2 . .
C20 C19 H19B 109.2 . .
H19A C19 H19B 107.9 . .
C19 C20 H20A 109.5 . .
C19 C20 H20B 109.5 . .
H20A C20 H20B 109.5 . .
C19 C20 H20C 109.5 . .
H20A C20 H20C 109.5 . .
H20B C20 H20C 109.5 . .

loop_
_geom_bond_atom_site_label_1
_geom_bond_atom_site_label_2
_geom_bond_distance
_geom_bond_site_symmetry_2
O1 C1 1.256(3) .
O2 C4 1.357(3) .
O2 H2 0.90(3) .
O3 C8 1.356(3) .
O3 H3 0.94(3) .
N1 C6 1.353(3) .
N1 C9 1.470(3) .
N1 C15 1.476(3) .
C1 C2 1.452(3) .
C1 C2 1.452(3) 2_777
C1 C1 2.006(4) 2_777
C2 C3 1.406(3) .
C2 C1 1.452(3) 2_777
C3 C4 1.436(3) .
C3 C8 1.441(3) .
C4 C5 1.362(3) .
C5 C6 1.422(3) .
C5 H5 0.9500 .
C6 C7 1.417(3) .
C7 C8 1.363(3) .
C7 H7 0.9500 .
C9 C10 1.523(3) .
C9 H9A 0.9900 .
C9 H9B 0.9900 .
C10 C11 1.522(3) .
C10 H10A 0.9900 .
C10 H10B 0.9900 .
C11 C12 1.521(3) .
C11 H11A 0.9900 .
C11 H11B 0.9900 .
C12 C13 1.529(3) .
C12 H12A 0.9900 .
C12 H12B 0.9900 .
C13 C14 1.519(4) .
C13 H13A 0.9900 .
C13 H13B 0.9900 .
C14 H14A 0.9800 .
C14 H14B 0.9800 .
C14 H14C 0.9800 .
C15 C16 1.524(3) .
C15 H15A 0.9900 .
C15 H15B 0.9900 .
C16 C17 1.527(3) .
C16 H16A 0.9900 .
C16 H16B 0.9900 .
C17 C18 1.526(3) .
C17 H17A 0.9900 .
C17 H17B 0.9900 .
C18 C19 1.524(3) .
C18 H18A 0.9900 .
C18 H18B 0.9900 .
C19 C20 1.527(3) .
C19 H19A 0.9900 .
C19 H19B 0.9900 .
C20 H20A 0.9800 .
C20 H20B 0.9800 .
C20 H20C 0.9800 .

loop_
_geom_torsion_atom_site_label_1
_geom_torsion_atom_site_label_2
_geom_torsion_atom_site_label_3
_geom_torsion_atom_site_label_4
_geom_torsion
_geom_torsion_site_symmetry_1
_geom_torsion_site_symmetry_4
O1 C1 C2 C3 0.3(5) . .
C2 C1 C2 C3 -180.0(3) 2_777 .
C1 C1 C2 C3 -180.0(3) 2_777 .
O1 C1 C2 C1 -179.7(3) . 2_777
C2 C1 C2 C1 0.0 2_777 2_777
C1 C2 C3 C4 -178.4(2) . .
C1 C2 C3 C4 1.6(4) 2_777 .
C1 C2 C3 C8 1.2(4) . .
C1 C2 C3 C8 -178.8(2) 2_777 .
C2 C3 C4 O2 -1.0(3) . .
C8 C3 C4 O2 179.4(2) . .
C2 C3 C4 C5 178.9(2) . .
C8 C3 C4 C5 -0.8(3) . .
O2 C4 C5 C6 -178.7(2) . .
C3 C4 C5 C6 1.4(3) . .
C9 N1 C6 C7 -179.8(2) . .
C15 N1 C6 C7 8.5(3) . .
C9 N1 C6 C5 -0.3(3) . .
C15 N1 C6 C5 -172.1(2) . .
C4 C5 C6 N1 179.7(2) . .
C4 C5 C6 C7 -0.8(3) . .
N1 C6 C7 C8 179.1(2) . .
C5 C6 C7 C8 -0.3(3) . .
C6 C7 C8 O3 -178.8(2) . .
C6 C7 C8 C3 0.9(3) . .
C2 C3 C8 O3 -0.3(3) . .
C4 C3 C8 O3 179.3(2) . .
C2 C3 C8 C7 -180.0(2) . .
C4 C3 C8 C7 -0.4(3) . .
C6 N1 C9 C10 80.3(3) . .
C15 N1 C9 C10 -107.2(2) . .
N1 C9 C10 C11 175.97(18) . .
C9 C10 C11 C12 175.56(19) . .
C10 C11 C12 C13 -178.62(19) . .
C11 C12 C13 C14 74.5(3) . .
C6 N1 C15 C16 -120.1(2) . .
C9 N1 C15 C16 67.6(3) . .
N1 C15 C16 C17 68.1(2) . .
C15 C16 C17 C18 -177.57(19) . .
C16 C17 C18 C19 -57.4(3) . .
C17 C18 C19 C20 -166.3(2) . .
